data_7102240
loop_
_publ_author_name
'Wang, Su-Na'
'Yang, Yong'
'Bai, Junfeng'
'Li, Yi-Zhi'
'Scheer, Manfred'
'Pan, Yi'
'You, Xiao-Zeng'

_publ_section_title
;
 An unprecedented nanoporous and fluorescent supramolecular framework
 with an SrAl2 topology controllably synthesized from a flexible
 ditopic acid.
;
_journal_issue 42
_journal_name_full 'Chemical communications (Cambridge, England)'
_journal_page_first 4416
_journal_page_last 4418
_journal_paper_doi 10.1039/b710389a
_journal_year 2007
_chemical_formula_moiety 'C20 H22 Ca O14, H1.20 O0.60, 2(H2 O), 0.8(H2 O), 0.6(H2 O)'
_chemical_formula_sum 'C20 H30 Ca O18'
_chemical_formula_weight 598.52
_chemical_name_systematic
;
?
;
_space_group_IT_number 15
_symmetry_cell_setting monoclinic
_symmetry_space_group_name_Hall '-C 2yc'
_symmetry_space_group_name_H-M 'C 1 2/c 1'
_atom_sites_solution_hydrogens geom
_atom_sites_solution_primary direct
_atom_sites_solution_secondary difmap
_audit_creation_method SHELXL-97
_cell_angle_alpha 90.00
_cell_angle_beta 97.557(5)
_cell_angle_gamma 90.00
_cell_formula_units_Z 4
_cell_length_a 28.071(5)
_cell_length_b 17.472(5)
_cell_length_c 6.2294(13)
_cell_measurement_reflns_used 1100
_cell_measurement_temperature 298(2)
_cell_measurement_theta_max 21.89
_cell_measurement_theta_min 2.75
_cell_volume 3028.7(12)
_computing_cell_refinement SMART
_computing_data_collection 'SMART (Bruker, 2000)'
_computing_data_reduction 'SAINT (Bruker, 2000)'
_computing_molecular_graphics SHELXTL
_computing_publication_material SHELXTL
_computing_structure_refinement SHELXTL
_computing_structure_solution 'SHELXTL (Bruker, 2000)'
_diffrn_ambient_temperature 298(2)
_diffrn_measured_fraction_theta_full 0.993
_diffrn_measured_fraction_theta_max 0.993
_diffrn_measurement_device_type 'Bruker Smart Apex CCD'
_diffrn_measurement_method 'phi and omega scans'
_diffrn_radiation_monochromator graphite
_diffrn_radiation_source 'fine-focus sealed tube'
_diffrn_radiation_type MoK\a
_diffrn_radiation_wavelength 0.71073
_diffrn_reflns_av_R_equivalents 0.0412
_diffrn_reflns_av_sigmaI/netI 0.0525
_diffrn_reflns_limit_h_max 34
_diffrn_reflns_limit_h_min -22
_diffrn_reflns_limit_k_max 21
_diffrn_reflns_limit_k_min -21
_diffrn_reflns_limit_l_max 7
_diffrn_reflns_limit_l_min -7
_diffrn_reflns_number 8086
_diffrn_reflns_theta_full 26.00
_diffrn_reflns_theta_max 26.00
_diffrn_reflns_theta_min 2.33
_exptl_absorpt_coefficient_mu 0.280
_exptl_absorpt_correction_T_max 0.9377
_exptl_absorpt_correction_T_min 0.9172
_exptl_absorpt_correction_type multi-scan
_exptl_absorpt_process_details '(SADABS; Bruker, 2000)'
_exptl_crystal_colour colorless
_exptl_crystal_density_diffrn 1.313
_exptl_crystal_density_method 'not measured'
_exptl_crystal_description block
_exptl_crystal_F_000 1256
_exptl_crystal_size_max 0.32
_exptl_crystal_size_mid 0.26
_exptl_crystal_size_min 0.24
_refine_diff_density_max 0.204
_refine_diff_density_min -0.465
_refine_diff_density_rms 0.054
_refine_ls_extinction_method none
_refine_ls_goodness_of_fit_ref 1.069
_refine_ls_hydrogen_treatment constr
_refine_ls_matrix_type full
_refine_ls_number_parameters 192
_refine_ls_number_reflns 2961
_refine_ls_number_restraints 0
_refine_ls_restrained_S_all 1.069
_refine_ls_R_factor_all 0.0834
_refine_ls_R_factor_gt 0.0597
_refine_ls_shift/su_max 0.000
_refine_ls_shift/su_mean 0.000
_refine_ls_structure_factor_coef Fsqd
_refine_ls_weighting_details 'calc w=1/[\s^2^(Fo^2^)+(0.0739P)^2^+1.4893P] where P=(Fo^2^+2Fc^2^)/3'
_refine_ls_weighting_scheme calc
_refine_ls_wR_factor_gt 0.1375
_refine_ls_wR_factor_ref 0.1452
_reflns_number_gt 2262
_reflns_number_total 2961
_reflns_threshold_expression >2sigma(I)
_cod_data_source_file b710389a.txt
_cod_data_source_block 250919b
_cod_original_sg_symbol_H-M 'C 2/c'
_cod_database_code 7102240

loop_
_symmetry_equiv_pos_as_xyz
'x, y, z'
'-x, y, -z+1/2'
'x+1/2, y+1/2, z'
'-x+1/2, y+1/2, -z+1/2'
'-x, -y, -z'
'x, -y, z-1/2'
'-x+1/2, -y+1/2, -z'
'x+1/2, -y+1/2, z-1/2'

loop_
_atom_site_label
_atom_site_type_symbol
_atom_site_fract_x
_atom_site_fract_y
_atom_site_fract_z
_atom_site_U_iso_or_equiv
_atom_site_adp_type
_atom_site_occupancy
_atom_site_symmetry_multiplicity
_atom_site_calc_flag
_atom_site_refinement_flags
C1 C 0.79191(9) 0.10284(16) 1.0450(4) 0.0360(6) Uani 1 1 d .
C2 C 0.75857(12) 0.14456(17) 0.9086(5) 0.0461(8) Uani 1 1 d .
H2 H 0.7670 0.1689 0.7863 0.055 Uiso 1 1 calc R
C3 C 0.71207(9) 0.14850(18) 0.9619(5) 0.0401(7) Uani 1 1 d .
C4 C 0.69889(11) 0.11023(17) 1.1432(5) 0.0420(7) Uani 1 1 d .
H4 H 0.6675 0.1123 1.1759 0.050 Uiso 1 1 calc R
C5 C 0.73381(11) 0.06962(16) 1.2708(5) 0.0413(7) Uani 1 1 d .
H5 H 0.7258 0.0436 1.3913 0.050 Uiso 1 1 calc R
C6 C 0.78025(10) 0.06654(18) 1.2245(5) 0.0428(7) Uani 1 1 d .
H6 H 0.8036 0.0399 1.3148 0.051 Uiso 1 1 calc R
C7 C 0.87418(10) 0.05979(18) 1.0975(5) 0.0430(7) Uani 1 1 d .
H7A H 0.8648 0.0065 1.1046 0.052 Uiso 1 1 calc R
H7B H 0.8814 0.0794 1.2439 0.052 Uiso 1 1 calc R
C8 C 0.91765(9) 0.06762(16) 0.9777(4) 0.0346(6) Uani 1 1 d .
C9 C 0.68780(10) 0.22659(17) 0.6503(5) 0.0423(7) Uani 1 1 d .
H9A H 0.6977 0.1892 0.5500 0.051 Uiso 1 1 calc R
H9B H 0.7141 0.2621 0.6884 0.051 Uiso 1 1 calc R
C10 C 0.64419(10) 0.26897(17) 0.5466(5) 0.0417(7) Uani 1 1 d .
Ca1 Ca 1.0000 0.06888(4) 0.7500 0.0309(2) Uani 1 2 d S
O1 O 0.83678(7) 0.10319(11) 0.9786(3) 0.0381(5) Uani 1 1 d .
O2 O 0.95344(7) 0.02527(11) 1.0442(3) 0.0397(5) Uani 1 1 d .
O3 O 0.91733(7) 0.11031(12) 0.8167(3) 0.0408(5) Uani 1 1 d .
O4 O 0.67599(8) 0.18901(12) 0.8409(4) 0.0477(6) Uani 1 1 d .
O5 O 0.60631(7) 0.27261(12) 0.6205(3) 0.0435(5) Uani 1 1 d .
O6 O 0.65291(7) 0.30255(12) 0.3703(3) 0.0428(5) Uani 1 1 d .
H6A H 0.6275 0.3130 0.2956 0.064 Uiso 1 1 calc R
O1W O 0.98344(8) 0.16737(11) 0.4794(4) 0.0454(5) Uani 1 1 d .
H1WB H 0.9579 0.1560 0.3963 0.054 Uiso 1 1 d R
H1WC H 0.9797 0.2100 0.5406 0.054 Uiso 1 1 d R
O2W O 0.56018(9) 0.21362(14) 0.9771(4) 0.0559(6) Uani 1 1 d .
H2WD H 0.5885 0.2105 0.9436 0.067 Uiso 1 1 d R
H2WA H 0.5445 0.2473 0.8987 0.067 Uiso 1 1 d R
O3W O 0.5774(2) 0.1061(3) 0.3331(10) 0.0585(16) Uani 0.40 1 d P
H3WA H 0.5500 0.0928 0.2693 0.070 Uiso 0.40 1 d PR
H3WB H 0.5900 0.1383 0.2552 0.070 Uiso 0.40 1 d PR
O4W O 1.0000 0.3860(4) 0.2500 0.0641(16) Uani 0.60 2 d SP
H4WA H 0.9846 0.3750 0.1271 0.077 Uiso 0.30 1 d PR
H4WC H 0.9990 0.4341 0.2700 0.077 Uiso 0.30 1 d PR
O5W O 0.5783(3) 0.9932(5) 0.2564(15) 0.064(2) Uani 0.30 1 d P
H5WD H 0.5529 0.9666 0.2559 0.077 Uiso 0.30 1 d PR
H5WB H 0.5973 0.9840 0.3713 0.077 Uiso 0.30 1 d PR

loop_
_atom_site_aniso_label
_atom_site_aniso_U_11
_atom_site_aniso_U_22
_atom_site_aniso_U_33
_atom_site_aniso_U_23
_atom_site_aniso_U_13
_atom_site_aniso_U_12
C1 0.0287(14) 0.0426(15) 0.0348(15) -0.0077(12) -0.0032(11) -0.0038(11)
C2 0.0515(19) 0.0415(17) 0.0433(17) 0.0058(13) -0.0017(14) -0.0082(14)
C3 0.0241(14) 0.0536(18) 0.0411(17) -0.0072(13) -0.0015(11) -0.0075(12)
C4 0.0423(17) 0.0415(16) 0.0406(17) -0.0052(12) -0.0008(13) 0.0093(13)
C5 0.0411(16) 0.0371(15) 0.0424(16) 0.0128(12) -0.0069(13) -0.0127(12)
C6 0.0313(15) 0.0508(17) 0.0443(17) -0.0058(13) -0.0022(12) -0.0038(13)
C7 0.0315(14) 0.0528(18) 0.0415(16) -0.0054(13) -0.0075(12) -0.0089(12)
C8 0.0287(14) 0.0364(14) 0.0349(15) 0.0029(12) -0.0105(11) -0.0007(11)
C9 0.0386(16) 0.0363(15) 0.0504(18) -0.0193(13) 0.0003(13) -0.0126(12)
C10 0.0311(15) 0.0391(15) 0.0525(18) -0.0042(13) -0.0036(13) -0.0071(12)
Ca1 0.0256(4) 0.0310(4) 0.0339(4) 0.000 -0.0038(3) 0.000
O1 0.0338(11) 0.0419(11) 0.0388(11) -0.0127(8) 0.0048(8) -0.0184(8)
O2 0.0304(10) 0.0452(11) 0.0418(12) -0.0053(9) -0.0014(9) -0.0089(8)
O3 0.0273(10) 0.0469(12) 0.0481(13) -0.0120(9) 0.0045(8) -0.0091(8)
O4 0.0490(13) 0.0401(11) 0.0512(13) 0.0019(9) -0.0042(10) 0.0023(9)
O5 0.0382(11) 0.0484(12) 0.0449(12) -0.0119(9) 0.0090(9) -0.0246(9)
O6 0.0422(11) 0.0456(11) 0.0412(12) 0.0108(9) 0.0077(9) -0.0184(9)
O1W 0.0513(12) 0.0390(11) 0.0487(13) -0.0136(9) 0.0173(10) -0.0096(9)
O2W 0.0544(14) 0.0603(15) 0.0561(14) -0.0102(11) 0.0183(11) -0.0117(11)
O3W 0.058(4) 0.066(4) 0.055(4) 0.014(3) 0.020(3) 0.016(3)
O4W 0.058(4) 0.069(4) 0.062(4) 0.000 -0.003(3) 0.000
O5W 0.055(5) 0.058(5) 0.072(6) -0.019(4) -0.019(4) 0.017(4)

loop_
_atom_type_symbol
_atom_type_description
_atom_type_scat_dispersion_real
_atom_type_scat_dispersion_imag
_atom_type_scat_source
C C 0.0033 0.0016 'International Tables Vol C Tables 4.2.6.8 and 6.1.1.4'
H H 0.0000 0.0000 'International Tables Vol C Tables 4.2.6.8 and 6.1.1.4'
O O 0.0106 0.0060 'International Tables Vol C Tables 4.2.6.8 and 6.1.1.4'
Ca Ca 0.2262 0.3064 'International Tables Vol C Tables 4.2.6.8 and 6.1.1.4'

loop_
_geom_angle_atom_site_label_1
_geom_angle_atom_site_label_2
_geom_angle_atom_site_label_3
_geom_angle
_geom_angle_site_symmetry_1
_geom_angle_site_symmetry_3
C6 C1 O1 125.2(2) . .
C6 C1 C2 122.2(3) . .
O1 C1 C2 112.6(3) . .
C1 C2 C3 117.3(3) . .
C1 C2 H2 121.3 . .
C3 C2 H2 121.3 . .
O4 C3 C2 122.7(3) . .
O4 C3 C4 115.7(3) . .
C2 C3 C4 121.6(3) . .
C5 C4 C3 117.9(3) . .
C5 C4 H4 121.1 . .
C3 C4 H4 121.1 . .
C6 C5 C4 121.5(3) . .
C6 C5 H5 119.2 . .
C4 C5 H5 119.2 . .
C1 C6 C5 119.4(3) . .
C1 C6 H6 120.3 . .
C5 C6 H6 120.3 . .
O1 C7 C8 106.4(2) . .
O1 C7 H7A 110.5 . .
C8 C7 H7A 110.5 . .
O1 C7 H7B 110.5 . .
C8 C7 H7B 110.5 . .
H7A C7 H7B 108.6 . .
O3 C8 O2 122.1(3) . .
O3 C8 C7 121.8(2) . .
O2 C8 C7 116.0(2) . .
O3 C8 Ca1 61.26(15) . .
O2 C8 Ca1 60.80(15) . .
C7 C8 Ca1 175.3(2) . .
O4 C9 C10 108.5(3) . .
O4 C9 H9A 110.0 . .
C10 C9 H9A 110.0 . .
O4 C9 H9B 110.0 . .
C10 C9 H9B 110.0 . .
H9A C9 H9B 108.4 . .
O5 C10 O6 124.7(3) . .
O5 C10 C9 124.6(3) . .
O6 C10 C9 110.7(3) . .
O2 Ca1 O2 92.09(9) 6 5_757
O2 Ca1 O1W 156.27(7) 6 2_756
O2 Ca1 O1W 94.32(7) 5_757 2_756
O2 Ca1 O1W 94.32(7) 6 .
O2 Ca1 O1W 156.27(7) 5_757 .
O1W Ca1 O1W 88.92(10) 2_756 .
O2 Ca1 O2 83.16(5) 6 .
O2 Ca1 O2 72.36(8) 5_757 .
O1W Ca1 O2 77.10(7) 2_756 .
O1W Ca1 O2 131.10(7) . .
O2 Ca1 O2 72.36(8) 6 2_756
O2 Ca1 O2 83.16(5) 5_757 2_756
O1W Ca1 O2 131.10(7) 2_756 2_756
O1W Ca1 O2 77.10(7) . 2_756
O2 Ca1 O2 144.59(10) . 2_756
O2 Ca1 O3 124.42(7) 6 2_756
O2 Ca1 O3 80.44(6) 5_757 2_756
O1W Ca1 O3 79.22(7) 2_756 2_756
O1W Ca1 O3 77.09(7) . 2_756
O2 Ca1 O3 142.10(6) . 2_756
O2 Ca1 O3 52.11(7) 2_756 2_756
O2 Ca1 O3 80.44(6) 6 .
O2 Ca1 O3 124.42(7) 5_757 .
O1W Ca1 O3 77.09(7) 2_756 .
O1W Ca1 O3 79.22(7) . .
O2 Ca1 O3 52.11(7) . .
O2 Ca1 O3 142.10(6) 2_756 .
O3 Ca1 O3 146.58(10) 2_756 .
O2 Ca1 C8 80.74(7) 6 .
O2 Ca1 C8 98.64(7) 5_757 .
O1W Ca1 C8 75.72(7) 2_756 .
O1W Ca1 C8 104.92(7) . .
O2 Ca1 C8 26.31(7) . .
O2 Ca1 C8 153.09(7) 2_756 .
O3 Ca1 C8 154.79(8) 2_756 .
O3 Ca1 C8 25.80(7) . .
O2 Ca1 C8 98.64(7) 6 2_756
O2 Ca1 C8 80.74(7) 5_757 2_756
O1W Ca1 C8 104.92(7) 2_756 2_756
O1W Ca1 C8 75.72(7) . 2_756
O2 Ca1 C8 153.09(7) . 2_756
O2 Ca1 C8 26.31(7) 2_756 2_756
O3 Ca1 C8 25.80(7) 2_756 2_756
O3 Ca1 C8 154.79(8) . 2_756
C8 Ca1 C8 179.12(11) . 2_756
O2 Ca1 Ca1 37.35(5) 6 5_756
O2 Ca1 Ca1 86.91(6) 5_757 5_756
O1W Ca1 Ca1 165.84(5) 2_756 5_756
O1W Ca1 Ca1 84.45(5) . 5_756
O2 Ca1 Ca1 116.56(5) . 5_756
O2 Ca1 Ca1 35.01(5) 2_756 5_756
O3 Ca1 Ca1 87.10(5) 2_756 5_756
O3 Ca1 Ca1 113.72(4) . 5_756
C8 Ca1 Ca1 118.08(6) . 5_756
C8 Ca1 Ca1 61.31(5) 2_756 5_756
O2 Ca1 Ca1 86.91(6) 6 5_757
O2 Ca1 Ca1 37.35(5) 5_757 5_757
O1W Ca1 Ca1 84.45(5) 2_756 5_757
O1W Ca1 Ca1 165.84(5) . 5_757
O2 Ca1 Ca1 35.01(5) . 5_757
O2 Ca1 Ca1 116.56(5) 2_756 5_757
O3 Ca1 Ca1 113.72(4) 2_756 5_757
O3 Ca1 Ca1 87.10(5) . 5_757
C8 Ca1 Ca1 61.31(5) . 5_757
C8 Ca1 Ca1 118.08(6) 2_756 5_757
Ca1 Ca1 Ca1 104.61(4) 5_756 5_757
C1 O1 C7 118.9(2) . .
C8 O2 Ca1 159.30(19) . 5_757
C8 O2 Ca1 92.89(17) . .
Ca1 O2 Ca1 107.64(8) 5_757 .
C8 O3 Ca1 92.95(17) . .
C3 O4 C9 117.1(2) . .
C10 O6 H6A 109.5 . .
Ca1 O1W H1WB 109.2 . .
Ca1 O1W H1WC 109.6 . .
H1WB O1W H1WC 109.4 . .
H2WD O2W H2WA 109.5 . .
H3WA O3W H3WB 109.5 . .
H4WA O4W H4WC 109.5 . .
H5WD O5W H5WB 109.5 . .

loop_
_geom_bond_atom_site_label_1
_geom_bond_atom_site_label_2
_geom_bond_distance
_geom_bond_site_symmetry_2
C1 C6 1.362(4) .
C1 O1 1.376(3) .
C1 C2 1.386(4) .
C2 C3 1.390(4) .
C2 H2 0.9300 .
C3 O4 1.377(4) .
C3 C4 1.403(4) .
C4 C5 1.375(4) .
C4 H4 0.9300 .
C5 C6 1.373(4) .
C5 H5 0.9300 .
C6 H6 0.9300 .
C7 O1 1.422(4) .
C7 C8 1.518(4) .
C7 H7A 0.9700 .
C7 H7B 0.9700 .
C8 O3 1.249(3) .
C8 O2 1.272(3) .
C8 Ca1 2.867(3) .
C9 O4 1.433(4) .
C9 C10 1.502(4) .
C9 H9A 0.9700 .
C9 H9B 0.9700 .
C10 O5 1.215(4) .
C10 O6 1.297(4) .
Ca1 O2 2.370(2) 6
Ca1 O2 2.370(2) 5_757
Ca1 O1W 2.411(2) 2_756
Ca1 O1W 2.411(2) .
Ca1 O2 2.506(2) .
Ca1 O2 2.506(2) 2_756
Ca1 O3 2.517(2) 2_756
Ca1 O3 2.517(2) .
Ca1 C8 2.867(3) 2_756
Ca1 Ca1 3.9364(11) 5_756
Ca1 Ca1 3.9364(11) 5_757
O2 Ca1 2.370(2) 5_757
O6 H6A 0.8200 .
O1W H1WB 0.8502 .
O1W H1WC 0.8501 .
O2W H2WD 0.8500 .
O2W H2WA 0.8500 .
O3W H3WA 0.8501 .
O3W H3WB 0.8500 .
O4W H4WA 0.8500 .
O4W H4WC 0.8499 .
O5W H5WD 0.8501 .
O5W H5WB 0.8500 .

loop_
_geom_hbond_atom_site_label_D
_geom_hbond_atom_site_label_H
_geom_hbond_atom_site_label_A
_geom_hbond_distance_DH
_geom_hbond_distance_HA
_geom_hbond_distance_DA
_geom_hbond_angle_DHA
_geom_hbond_site_symmetry_A
O5W H5WB O5W 0.85 2.56 3.1238(14) 125.1 6_576
O5W H5WD O4W 0.85 2.04 2.883(10) 169.5 3_455
O4W H4WC O5W 0.85 2.47 2.883(10) 111.1 3_545
O4W H4WC O5W 0.85 2.39 2.883(10) 117.7 4_645
O3W H3WB O2W 0.85 2.25 2.898(6) 133.3 1_554
O2W H2WA O1W 0.85 2.37 2.995(3) 130.3 8_456
O2W H2WD O5 0.85 2.40 2.903(3) 118.8 .
O4W H4WA O2W 0.85 2.05 2.694(5) 132.5 7_656
O1W H1WB O5 0.85 2.18 2.724(3) 121.4 7_656
